data_2207741
loop_
_publ_author_name
'Sundari Bhaskaran'
'D. Velmurugan'
'K. Ravikumar'
'K. Geetha'
'H. Surya Prakash Rao'

_publ_section_title <i>N</i>-Benzyl-<i>N</i>-[4-(methylsulfanyl)-3-nitro-4<i>H</i>-chromen-2-yl]amine
_journal_coeditor_code CI6704
_journal_issue 1
_journal_name_full 'Acta Crystallographica Section E'
_journal_page_first o188
_journal_page_last o190
_journal_paper_doi 10.1107/S160053680504081X
_journal_volume 62
_journal_year 2006
_chemical_formula_iupac 'C17 H16 N2 O3 S'
_chemical_formula_moiety 'C17 H16 N2 O3 S'
_chemical_formula_sum 'C17 H16 N2 O3 S'
_chemical_formula_weight 328.38
_chemical_name_systematic
;
N-Benzyl-N-[4-(methylsulfanyl)-3-nitro-4H-chromen-2-yl]amine
;
_space_group_IT_number 14
_symmetry_cell_setting monoclinic
_symmetry_space_group_name_Hall '-P 2ybc'
_symmetry_space_group_name_H-M 'P 1 21/c 1'
_atom_sites_solution_hydrogens geom
_atom_sites_solution_primary direct
_atom_sites_solution_secondary difmap
_audit_creation_method SHELXL97
_cell_angle_alpha 90.00
_cell_angle_beta 109.7950(10)
_cell_angle_gamma 90.00
_cell_formula_units_Z 4
_cell_length_a 10.6411(7)
_cell_length_b 19.6795(12)
_cell_length_c 8.2268(5)
_cell_measurement_reflns_used 9200
_cell_measurement_temperature 293(2)
_cell_measurement_theta_max 28.02
_cell_measurement_theta_min 2.03
_cell_volume 1620.99(18)
_computing_cell_refinement 'SAINT (Bruker, 2001)'
_computing_data_collection 'SMART (Bruker, 2001)'
_computing_data_reduction SAINT
_computing_molecular_graphics 'ORTEP-3 (Farrugia, 1997) and PLATON (Spek, 2003)'
_computing_publication_material 'SHELXL97 and PARST (Nardelli, 1995)'
_computing_structure_refinement 'SHELXL97 (Sheldrick, 1997)'
_computing_structure_solution 'SHELXS97 (Sheldrick, 1997)'
_diffrn_ambient_temperature 293(2)
_diffrn_measured_fraction_theta_full 0.968
_diffrn_measured_fraction_theta_max 0.954
_diffrn_measurement_device 'Bruker SMART APEX area-detector'
_diffrn_measurement_device_type 'CCD area detector'
_diffrn_measurement_method \w
_diffrn_radiation_monochromator graphite
_diffrn_radiation_source 'fine-focus sealed tube'
_diffrn_radiation_type MoK\a
_diffrn_radiation_wavelength 0.71073
_diffrn_reflns_av_R_equivalents 0.022
_diffrn_reflns_av_sigmaI/netI 0.0164
_diffrn_reflns_limit_h_max 14
_diffrn_reflns_limit_h_min -13
_diffrn_reflns_limit_k_max 25
_diffrn_reflns_limit_k_min -25
_diffrn_reflns_limit_l_max 10
_diffrn_reflns_limit_l_min -10
_diffrn_reflns_number 18458
_diffrn_reflns_theta_full 25.00
_diffrn_reflns_theta_max 28.02
_diffrn_reflns_theta_min 2.03
_diffrn_standards_number 0
_exptl_absorpt_coefficient_mu 0.216
_exptl_absorpt_correction_type none
_exptl_crystal_colour 'pale yellow'
_exptl_crystal_density_diffrn 1.346
_exptl_crystal_density_method 'not measured'
_exptl_crystal_description Block
_exptl_crystal_F_000 688
_exptl_crystal_size_max 0.21
_exptl_crystal_size_mid 0.20
_exptl_crystal_size_min 0.20
_refine_diff_density_max 0.306
_refine_diff_density_min -0.144
_refine_ls_extinction_method none
_refine_ls_goodness_of_fit_ref 1.030
_refine_ls_hydrogen_treatment constr
_refine_ls_matrix_type full
_refine_ls_number_parameters 209
_refine_ls_number_reflns 3844
_refine_ls_number_restraints 0
_refine_ls_restrained_S_all 1.030
_refine_ls_R_factor_all 0.0538
_refine_ls_R_factor_gt 0.045
_refine_ls_shift/su_max 0.001
_refine_ls_shift/su_mean 0.000
_refine_ls_structure_factor_coef Fsqd
_refine_ls_weighting_details 'calc w = 1/[\s^2^(Fo^2^)+(0.0853P)^2^+0.1762P] where P=(Fo^2^+2Fc^2^)/3'
_refine_ls_weighting_scheme calc
_refine_ls_wR_factor_gt 0.1293
_refine_ls_wR_factor_ref 0.138
_reflns_number_gt 3140
_reflns_number_total 3844
_reflns_threshold_expression I>2\s(I)
_cod_data_source_file ci6704.cif
_cod_data_source_block I
_cod_original_sg_symbol_H-M 'P 21/c'
_cod_database_code 2207741
_cod_database_fobs_code 2207741

loop_
_symmetry_equiv_pos_as_xyz
'x, y, z'
'-x, y+1/2, -z+1/2'
'-x, -y, -z'
'x, -y-1/2, z-1/2'

loop_
_atom_site_label
_atom_site_fract_x
_atom_site_fract_y
_atom_site_fract_z
_atom_site_U_iso_or_equiv
_atom_site_adp_type
_atom_site_calc_flag
_atom_site_refinement_flags
_atom_site_occupancy
_atom_site_type_symbol
N2 0.25737(12) 0.02685(7) 0.75730(15) 0.0532(3) Uani d . 1 N
N1 0.35686(12) 0.04972(7) 1.12667(14) 0.0535(3) Uani d . 1 N
H1 0.4151 0.0402 1.0789 0.064 Uiso calc R 1 H
C4 0.04354(13) 0.07722(7) 0.74250(16) 0.0467(3) Uani d . 1 C
H4 0.0032 0.0397 0.6640 0.056 Uiso calc R 1 H
O2 0.20397(11) 0.01437(7) 0.60086(13) 0.0678(3) Uani d . 1 O
O3 0.37783(11) 0.01208(7) 0.83399(15) 0.0728(4) Uani d . 1 O
S1 0.03827(5) 0.15310(2) 0.60905(5) 0.06725(17) Uani d . 1 S
C3 0.18208(13) 0.05667(7) 0.84587(16) 0.0452(3) Uani d . 1 C
C2 0.23497(13) 0.06399(7) 1.02481(16) 0.0458(3) Uani d . 1 C
O1 0.15851(10) 0.08751(6) 1.11296(11) 0.0542(3) Uani d . 1 O
C6 0.02092(14) 0.09371(7) 1.03243(17) 0.0480(3) Uani d . 1 C
C5 -0.03877(14) 0.08794(7) 0.85670(18) 0.0474(3) Uani d . 1 C
C10 -0.17657(15) 0.09545(9) 0.7899(2) 0.0619(4) Uani d . 1 C
H10 -0.2204 0.0910 0.6716 0.074 Uiso calc R 1 H
C9 -0.24914(18) 0.10938(10) 0.8961(3) 0.0742(5) Uani d . 1 C
H9 -0.3412 0.1149 0.8492 0.089 Uiso calc R 1 H
C8 -0.1857(2) 0.11521(9) 1.0713(3) 0.0735(5) Uani d . 1 C
H8 -0.2352 0.1249 1.1425 0.088 Uiso calc R 1 H
C7 -0.04945(17) 0.10682(8) 1.1424(2) 0.0611(4) Uani d . 1 C
H7 -0.0061 0.1099 1.2611 0.073 Uiso calc R 1 H
C18 0.0890(3) 0.21722(11) 0.7697(3) 0.1183(10) Uani d . 1 C
H18A 0.0196 0.2246 0.8179 0.177 Uiso calc R 1 H
H18B 0.1056 0.2586 0.7188 0.177 Uiso calc R 1 H
H18C 0.1691 0.2031 0.8593 0.177 Uiso calc R 1 H
C11 0.40077(15) 0.04888(8) 1.31611(17) 0.0565(4) Uani d . 1 C
H11A 0.4718 0.0158 1.3594 0.068 Uiso calc R 1 H
H11B 0.3268 0.0346 1.3518 0.068 Uiso calc R 1 H
C12 0.44982(14) 0.11682(8) 1.39505(16) 0.0525(3) Uani d . 1 C
C13 0.56909(17) 0.14255(10) 1.3900(2) 0.0665(4) Uani d . 1 C
H13 0.6191 0.1170 1.3388 0.080 Uiso calc R 1 H
C14 0.6156(2) 0.20484(12) 1.4587(2) 0.0834(6) Uani d . 1 C
H14 0.6957 0.2215 1.4527 0.100 Uiso calc R 1 H
C15 0.5443(3) 0.24215(12) 1.5355(3) 0.0916(7) Uani d . 1 C
H15 0.5750 0.2847 1.5806 0.110 Uiso calc R 1 H
C16 0.4275(3) 0.21747(13) 1.5472(3) 0.0942(7) Uani d . 1 C
H16 0.3803 0.2429 1.6025 0.113 Uiso calc R 1 H
C17 0.37892(19) 0.15447(11) 1.4765(2) 0.0742(5) Uani d . 1 C
H17 0.2993 0.1378 1.4841 0.089 Uiso calc R 1 H

loop_
_atom_site_aniso_label
_atom_site_aniso_U_11
_atom_site_aniso_U_22
_atom_site_aniso_U_33
_atom_site_aniso_U_12
_atom_site_aniso_U_13
_atom_site_aniso_U_23
N2 0.0525(7) 0.0658(7) 0.0419(6) 0.0078(5) 0.0166(5) -0.0038(5)
N1 0.0469(6) 0.0737(8) 0.0361(5) 0.0047(5) 0.0090(5) -0.0003(5)
C4 0.0478(7) 0.0531(7) 0.0357(6) 0.0034(5) 0.0096(5) -0.0067(5)
O2 0.0720(7) 0.0911(8) 0.0401(5) 0.0100(6) 0.0186(5) -0.0155(5)
O3 0.0527(6) 0.1100(10) 0.0556(6) 0.0225(6) 0.0181(5) -0.0040(6)
S1 0.0800(3) 0.0783(3) 0.0445(2) 0.0173(2) 0.0224(2) 0.01423(17)
C3 0.0463(7) 0.0526(7) 0.0357(6) 0.0036(5) 0.0125(5) -0.0044(5)
C2 0.0474(7) 0.0509(7) 0.0383(6) 0.0011(5) 0.0137(5) -0.0024(5)
O1 0.0529(6) 0.0727(7) 0.0362(5) 0.0040(5) 0.0141(4) -0.0092(4)
C6 0.0521(7) 0.0467(7) 0.0473(7) 0.0026(5) 0.0195(6) -0.0022(5)
C5 0.0487(7) 0.0461(7) 0.0474(7) 0.0026(5) 0.0163(6) -0.0017(5)
C10 0.0502(8) 0.0662(9) 0.0659(9) 0.0054(7) 0.0150(7) 0.0034(7)
C9 0.0534(9) 0.0779(11) 0.0961(14) 0.0118(8) 0.0318(9) 0.0089(10)
C8 0.0776(12) 0.0687(10) 0.0941(14) 0.0110(9) 0.0551(11) 0.0030(9)
C7 0.0745(10) 0.0607(9) 0.0585(9) 0.0058(7) 0.0361(8) -0.0011(7)
C18 0.202(3) 0.0594(11) 0.0967(17) -0.0161(15) 0.0548(18) 0.0027(11)
C11 0.0563(8) 0.0718(9) 0.0349(6) 0.0031(7) 0.0070(6) 0.0061(6)
C12 0.0498(7) 0.0703(9) 0.0312(6) 0.0041(6) 0.0054(5) 0.0050(5)
C13 0.0625(9) 0.0880(12) 0.0486(8) -0.0040(8) 0.0183(7) 0.0017(8)
C14 0.0843(13) 0.1019(15) 0.0603(10) -0.0276(11) 0.0197(9) -0.0012(10)
C15 0.1118(18) 0.0873(14) 0.0661(12) -0.0217(13) 0.0175(12) -0.0149(10)
C16 0.1037(17) 0.1037(16) 0.0743(13) 0.0117(13) 0.0289(12) -0.0271(12)
C17 0.0624(10) 0.1006(14) 0.0596(10) -0.0003(9) 0.0207(8) -0.0162(9)

loop_
_atom_type_symbol
_atom_type_description
_atom_type_scat_dispersion_real
_atom_type_scat_dispersion_imag
_atom_type_scat_source
C C 0.0033 0.0016 'International Tables Vol C Tables 4.2.6.8 and 6.1.1.4'
H H 0.0000 0.0000 'International Tables Vol C Tables 4.2.6.8 and 6.1.1.4'
N N 0.0061 0.0033 'International Tables Vol C Tables 4.2.6.8 and 6.1.1.4'
O O 0.0106 0.0060 'International Tables Vol C Tables 4.2.6.8 and 6.1.1.4'
S S 0.1246 0.1234 'International Tables Vol C Tables 4.2.6.8 and 6.1.1.4'

loop_
_geom_angle_atom_site_label_1
_geom_angle_atom_site_label_2
_geom_angle_atom_site_label_3
_geom_angle
_geom_angle_publ_flag
O2 N2 O3 120.40(10) y
O2 N2 C3 119.10(10) y
O3 N2 C3 120.60(10) y
C2 N1 C11 124.75(12) ?
C2 N1 H1 117.6 ?
C11 N1 H1 117.6 ?
C3 C4 C5 110.90(10) y
C3 C4 S1 112.67(10) ?
C5 C4 S1 110.65(9) ?
C3 C4 H4 107.5 ?
C5 C4 H4 107.5 ?
S1 C4 H4 107.5 ?
C18 S1 C4 101.10(10) y
N2 C3 C2 120.10(12) ?
N2 C3 C4 116.95(11) ?
C2 C3 C4 122.90(10) y
N1 C2 O1 112.15(11) ?
N1 C2 C3 127.56(12) ?
O1 C2 C3 120.30(10) y
C2 O1 C6 120.30(10) y
C5 C6 C7 123.10(10) y
C5 C6 O1 122.10(10) y
C7 C6 O1 114.88(13) ?
C6 C5 C10 117.30(10) y
C6 C5 C4 120.73(12) ?
C10 C5 C4 121.96(13) ?
C9 C10 C5 121.0(2) y
C9 C10 H10 119.5 ?
C5 C10 H10 119.5 ?
C8 C9 C10 120.07(16) ?
C8 C9 H9 120.0 ?
C10 C9 H9 120.0 ?
C9 C8 C7 120.52(15) ?
C9 C8 H8 119.7 ?
C7 C8 H8 119.7 ?
C6 C7 C8 118.1(2) y
C6 C7 H7 121.0 ?
C8 C7 H7 121.0 ?
S1 C18 H18A 109.5 ?
S1 C18 H18B 109.5 ?
H18A C18 H18B 109.5 ?
S1 C18 H18C 109.5 ?
H18A C18 H18C 109.5 ?
H18B C18 H18C 109.5 ?
N1 C11 C12 112.85(12) ?
N1 C11 H11A 109.0 ?
C12 C11 H11A 109.0 ?
N1 C11 H11B 109.0 ?
C12 C11 H11B 109.0 ?
H11A C11 H11B 107.8 ?
C13 C12 C17 118.5(2) y
C13 C12 C11 120.17(14) ?
C17 C12 C11 121.37(15) ?
C14 C13 C12 121.5(2) y
C14 C13 H13 119.2 ?
C12 C13 H13 119.2 ?
C15 C14 C13 119.7(2) ?
C15 C14 H14 120.1 ?
C13 C14 H14 120.1 ?
C14 C15 C16 120.4(2) ?
C14 C15 H15 119.8 ?
C16 C15 H15 119.8 ?
C15 C16 C17 120.3(2) ?
C15 C16 H16 119.8 ?
C17 C16 H16 119.8 ?
C12 C17 C16 119.54(19) ?
C12 C17 H17 120.2 ?
C16 C17 H17 120.2 ?

loop_
_geom_bond_atom_site_label_1
_geom_bond_atom_site_label_2
_geom_bond_distance
_geom_bond_publ_flag
N2 O2 1.243(2) y
N2 O3 1.256(2) y
N2 C3 1.383(2) y
N1 C2 1.314(2) y
N1 C11 1.468(2) y
N1 H1 0.86 ?
C4 C3 1.487(2) y
C4 C5 1.501(2) y
C4 S1 1.8430(10) y
C4 H4 0.98 ?
S1 C18 1.774(2) y
C3 C2 1.394(2) y
C2 O1 1.342(2) y
O1 C6 1.393(2) y
C6 C5 1.3727(19) ?
C6 C7 1.380(2) ?
C5 C10 1.389(2) ?
C10 C9 1.375(3) ?
C10 H10 0.93 ?
C9 C8 1.374(3) ?
C9 H9 0.93 ?
C8 C7 1.378(3) ?
C8 H8 0.93 ?
C7 H7 0.93 ?
C18 H18A 0.96 ?
C18 H18B 0.96 ?
C18 H18C 0.96 ?
C11 C12 1.501(2) y
C11 H11A 0.97 ?
C11 H11B 0.97 ?
C12 C13 1.380(2) ?
C12 C17 1.382(2) ?
C13 C14 1.370(3) ?
C13 H13 0.93 ?
C14 C15 1.356(3) ?
C14 H14 0.93 ?
C15 C16 1.367(3) ?
C15 H15 0.93 ?
C16 C17 1.393(3) ?
C16 H16 0.93 ?
C17 H17 0.93 ?

loop_
_geom_hbond_atom_site_label_D
_geom_hbond_atom_site_label_H
_geom_hbond_atom_site_label_A
_geom_hbond_site_symmetry_A
_geom_hbond_distance_DH
_geom_hbond_distance_HA
_geom_hbond_distance_DA
_geom_hbond_angle_DHA
N1 H1 O3 . 0.86 2.00 2.600(2) 126
N1 H1 O3 3_657 0.86 2.31 2.989(2) 136
C7 H7 S1 1_556 0.93 2.87 3.743(2) 157

loop_
_geom_torsion_atom_site_label_1
_geom_torsion_atom_site_label_2
_geom_torsion_atom_site_label_3
_geom_torsion_atom_site_label_4
_geom_torsion
_geom_torsion_publ_flag
C3 C4 S1 C18 -70.72(14) ?
C5 C4 S1 C18 54.02(15) ?
O2 N2 C3 C2 172.60(13) y
O3 N2 C3 C2 -6.9(2) y
O2 N2 C3 C4 -5.0(2) y
O3 N2 C3 C4 175.48(13) y
C5 C4 C3 N2 162.24(12) ?
S1 C4 C3 N2 -73.14(14) ?
C5 C4 C3 C2 -15.3(2) y
S1 C4 C3 C2 109.29(13) ?
C11 N1 C2 O1 9.1(2) ?
C11 N1 C2 C3 -170.35(14) ?
N2 C3 C2 N1 5.1(2) ?
C4 C3 C2 N1 -177.39(14) ?
N2 C3 C2 O1 -174.28(12) ?
C4 C3 C2 O1 3.2(2) y
N1 C2 O1 C6 -168.35(12) ?
C3 C2 O1 C6 11.1(2) y
C2 O1 C6 C5 -11.7(2) y
C2 O1 C6 C7 169.09(13) ?
C7 C6 C5 C10 -0.4(2) ?
O1 C6 C5 C10 -179.58(13) ?
C7 C6 C5 C4 176.81(14) ?
O1 C6 C5 C4 -2.4(2) y
C3 C4 C5 C6 14.6(2) y
S1 C4 C5 C6 -111.14(12) ?
C3 C4 C5 C10 -168.30(14) ?
S1 C4 C5 C10 65.95(16) ?
C6 C5 C10 C9 1.2(2) ?
C4 C5 C10 C9 -175.96(15) ?
C5 C10 C9 C8 -0.9(3) ?
C10 C9 C8 C7 -0.4(3) ?
C5 C6 C7 C8 -0.8(2) ?
O1 C6 C7 C8 178.46(14) ?
C9 C8 C7 C6 1.2(3) ?
C2 N1 C11 C12 -89.07(17) ?
N1 C11 C12 C13 -70.50(17) ?
N1 C11 C12 C17 110.61(16) ?
C17 C12 C13 C14 -2.0(2) ?
C11 C12 C13 C14 179.05(15) ?
C12 C13 C14 C15 0.8(3) ?
C13 C14 C15 C16 1.0(3) ?
C14 C15 C16 C17 -1.6(4) ?
C13 C12 C17 C16 1.5(3) ?
C11 C12 C17 C16 -179.61(17) ?
C15 C16 C17 C12 0.3(3) ?
